data_4089147
loop_
_publ_author_name
'Mikus, Malte S.'
'Torker, Sebastian'
'Xu, Chaofan'
'Li, Bo'
'Hoveyda, Amir H.'

_publ_section_title
;
 Pentacoordinate Ruthenium(II) Catecholthiolate and Mercaptophenolate
 Catalysts for Olefin Metathesis: Anionic Ligand Exchange and Ease of
 Initiation
;
_journal_issue 22
_journal_name_full Organometallics
_journal_page_first 3878
_journal_paper_doi 10.1021/acs.organomet.6b00773
_journal_volume 35
_journal_year 2016
_chemical_formula_moiety 'C39 H47 N3 O3 Ru S3, C6 H6'
_chemical_formula_sum 'C45 H53 N3 O3 Ru S3'
_chemical_formula_weight 881.15
_chemical_name_systematic
;
 Ru-4c
;
_space_group_crystal_system orthorhombic
_space_group_IT_number 61
_space_group_name_Hall '-P 2ac 2ab'
_space_group_name_H-M_alt 'P b c a'
_atom_sites_solution_hydrogens mixed
_atom_sites_solution_primary direct
_atom_sites_solution_secondary difmap
_audit_creation_method SHELXL-2013
_cell_angle_alpha 90
_cell_angle_beta 90
_cell_angle_gamma 90
_cell_formula_units_Z 8
_cell_length_a 18.6401(6)
_cell_length_b 17.0928(5)
_cell_length_c 26.7711(8)
_cell_measurement_reflns_used 9321
_cell_measurement_temperature 100(2)
_cell_measurement_theta_max 68.11
_cell_measurement_theta_min 4.07
_cell_volume 8529.6(5)
_computing_cell_refinement 'SAINT (Bruker, 2013)'
_computing_data_collection 'APEX2 (Bruker, 2013)'
_computing_data_reduction 'SAINT (Bruker, 2013)'
_computing_molecular_graphics 'Bruker SHELXTL'
_computing_publication_material 'Bruker SHELXTL'
_computing_structure_refinement 'SHELXL-2013 (Sheldrick, 2013)'
_computing_structure_solution 'SHELXL-2013 (Sheldrick, 2013)'
_diffrn_ambient_temperature 100(2)
_diffrn_measured_fraction_theta_full 0.962
_diffrn_measured_fraction_theta_max 0.955
_diffrn_measurement_device_type 'Bruker Kappa DUO CCD diffractometer'
_diffrn_measurement_method '\f and \w scans'
_diffrn_radiation_monochromator mirrors
_diffrn_radiation_type CuK\a
_diffrn_radiation_wavelength 1.54178
_diffrn_reflns_av_R_equivalents 0.0382
_diffrn_reflns_av_unetI/netI 0.0247
_diffrn_reflns_Laue_measured_fraction_full 0.962
_diffrn_reflns_Laue_measured_fraction_max 0.955
_diffrn_reflns_limit_h_max 15
_diffrn_reflns_limit_h_min -22
_diffrn_reflns_limit_k_max 20
_diffrn_reflns_limit_k_min -20
_diffrn_reflns_limit_l_max 30
_diffrn_reflns_limit_l_min -29
_diffrn_reflns_number 54822
_diffrn_reflns_point_group_measured_fraction_full 0.962
_diffrn_reflns_point_group_measured_fraction_max 0.955
_diffrn_reflns_theta_full 67.679
_diffrn_reflns_theta_max 68.304
_diffrn_reflns_theta_min 3.878
_diffrn_source 'microfocus sealed tube'
_diffrn_source_type 'Incoatec I\uS'
_exptl_absorpt_coefficient_mu 4.682
_exptl_absorpt_correction_T_max 0.7531
_exptl_absorpt_correction_T_min 0.5160
_exptl_absorpt_correction_type multi-scan
_exptl_absorpt_process_details
;
Sheldrick, G.M. (2013). SADABS. Bruker AXS Inc. Madison, WI USA.
;
_exptl_crystal_colour brown
_exptl_crystal_density_diffrn 1.372
_exptl_crystal_density_meas ?
_exptl_crystal_density_method none
_exptl_crystal_description needle
_exptl_crystal_F_000 3680
_exptl_crystal_size_max 0.400
_exptl_crystal_size_mid 0.060
_exptl_crystal_size_min 0.020
_refine_diff_density_max 0.432
_refine_diff_density_min -0.423
_refine_diff_density_rms 0.059
_refine_ls_extinction_coef na
_refine_ls_extinction_method none
_refine_ls_goodness_of_fit_ref 1.037
_refine_ls_hydrogen_treatment mixed
_refine_ls_matrix_type full
_refine_ls_number_parameters 510
_refine_ls_number_reflns 7471
_refine_ls_number_restraints 0
_refine_ls_restrained_S_all 1.037
_refine_ls_R_factor_all 0.0318
_refine_ls_R_factor_gt 0.0271
_refine_ls_shift/su_max 0.001
_refine_ls_shift/su_mean 0.000
_refine_ls_structure_factor_coef Fsqd
_refine_ls_weighting_details
;
 w=1/[\s^2^(Fo^2^)+(0.0345P)^2^+7.2592P]
 where P=(Fo^2^+2Fc^2^)/3
;
_refine_ls_weighting_scheme calc
_refine_ls_wR_factor_gt 0.0686
_refine_ls_wR_factor_ref 0.0722
_reflns_Friedel_coverage 0.000
_reflns_number_gt 6699
_reflns_number_total 7471
_reflns_threshold_expression 'I > 2\s(I)'
_cod_data_source_file om6b00773_si_001.cif
_cod_data_source_block C39H47N3O3RuS3(C6H6)
_cod_depositor_comments
;
The following automatic conversions were performed:

data item '_exptl_crystal_density_meas' value 'not measured' was
changed to '?' -- the value is perceived as not measured.

Automatic conversion script
Id: cif_fix_values 6909 2019-04-08 15:41:33Z antanas 
;
_cod_database_code 4089147
_shelx_space_group_comment
;
The symmetry employed for this shelxl refinement is uniquely defined
by the following loop, which should always be used as a source of
symmetry information in preference to the above space-group names.
They are only intended as comments.
;
_shelx_estimated_absorpt_t_min 0.256
_shelx_estimated_absorpt_t_max 0.912
_shelxl_version_number 2013-2

loop_
_space_group_symop_operation_xyz
'x, y, z'
'-x+1/2, -y, z+1/2'
'-x, y+1/2, -z+1/2'
'x+1/2, -y+1/2, -z'
'-x, -y, -z'
'x-1/2, y, -z-1/2'
'x, -y-1/2, z-1/2'
'-x-1/2, y-1/2, z'

loop_
_atom_site_label
_atom_site_type_symbol
_atom_site_fract_x
_atom_site_fract_y
_atom_site_fract_z
_atom_site_U_iso_or_equiv
_atom_site_adp_type
_atom_site_occupancy
_atom_site_site_symmetry_order
_atom_site_calc_flag
_atom_site_refinement_flags_posn
_atom_site_refinement_flags_adp
Ru1 Ru 0.21988(2) 0.21219(2) 0.18162(2) 0.01772(6) Uani 1 1 d . .
S1 S 0.16203(3) 0.11954(3) 0.22882(2) 0.02236(12) Uani 1 1 d . .
S2 S 0.12630(3) 0.20610(3) 0.12714(2) 0.02297(12) Uani 1 1 d . .
S3 S 0.54459(3) 0.09265(3) 0.08970(2) 0.02643(12) Uani 1 1 d . .
O1 O 0.32134(8) 0.19683(8) 0.23095(5) 0.0224(3) Uani 1 1 d . .
O2 O 0.52215(9) 0.12129(10) 0.04214(6) 0.0361(4) Uani 1 1 d . .
O3 O 0.61410(8) 0.11112(10) 0.10848(6) 0.0364(4) Uani 1 1 d . .
N1 N 0.19660(10) 0.38123(9) 0.19471(7) 0.0233(4) Uani 1 1 d . .
N2 N 0.24564(10) 0.36632(9) 0.12148(6) 0.0239(4) Uani 1 1 d . .
N3 N 0.53990(10) -0.00336(11) 0.08666(7) 0.0307(4) Uani 1 1 d . .
C1 C 0.22562(11) 0.32888(11) 0.16331(8) 0.0203(4) Uani 1 1 d . .
C2 C 0.23423(13) 0.45211(12) 0.12481(9) 0.0307(5) Uani 1 1 d . .
H2A H 0.2054 0.4714 0.0963 0.037 Uiso 1 1 calc R U
H2B H 0.2805 0.4805 0.1257 0.037 Uiso 1 1 calc R U
C3 C 0.19364(13) 0.46131(12) 0.17401(8) 0.0282(5) Uani 1 1 d . .
H3A H 0.2177 0.4993 0.1963 0.034 Uiso 1 1 calc R U
H3B H 0.1435 0.4782 0.1683 0.034 Uiso 1 1 calc R U
C4 C 0.28438(12) 0.33340(12) 0.08039(8) 0.0248(5) Uani 1 1 d . .
C5 C 0.35896(12) 0.32451(12) 0.08475(8) 0.0269(5) Uani 1 1 d . .
C6 C 0.39589(13) 0.29023(12) 0.04541(9) 0.0315(5) Uani 1 1 d . .
H6 H 0.4463 0.2835 0.0480 0.038 Uiso 1 1 calc R U
C7 C 0.36106(14) 0.26554(13) 0.00243(9) 0.0339(5) Uani 1 1 d . .
C8 C 0.28789(14) 0.27834(13) -0.00140(9) 0.0322(5) Uani 1 1 d . .
H8 H 0.2639 0.2629 -0.0311 0.039 Uiso 1 1 calc R U
C9 C 0.24824(13) 0.31296(12) 0.03659(8) 0.0271(5) Uani 1 1 d . .
C10 C 0.39798(13) 0.35044(14) 0.13101(9) 0.0340(5) Uani 1 1 d . .
H10A H 0.4493 0.3394 0.1274 0.051 Uiso 1 1 calc R U
H10B H 0.3792 0.3221 0.1600 0.051 Uiso 1 1 calc R U
H10C H 0.3909 0.4068 0.1358 0.051 Uiso 1 1 calc R U
C11 C 0.40241(17) 0.22581(17) -0.03914(10) 0.0475(7) Uani 1 1 d . .
H11A H 0.3709 0.1888 -0.0565 0.071 Uiso 1 1 calc R U
H11B H 0.4434 0.1976 -0.0250 0.071 Uiso 1 1 calc R U
H11C H 0.4196 0.2653 -0.0628 0.071 Uiso 1 1 calc R U
C12 C 0.16969(13) 0.32991(15) 0.02913(9) 0.0343(5) Uani 1 1 d . .
H12A H 0.1641 0.3803 0.0122 0.051 Uiso 1 1 calc R U
H12B H 0.1457 0.3319 0.0617 0.051 Uiso 1 1 calc R U
H12C H 0.1482 0.2885 0.0087 0.051 Uiso 1 1 calc R U
C13 C 0.18054(12) 0.36386(10) 0.24616(8) 0.0225(4) Uani 1 1 d . .
C14 C 0.11294(12) 0.33709(11) 0.26006(8) 0.0242(5) Uani 1 1 d . .
C15 C 0.10154(13) 0.32003(12) 0.31040(8) 0.0266(5) Uani 1 1 d . .
H15 H 0.0565 0.2990 0.3203 0.032 Uiso 1 1 calc R U
C16 C 0.15349(13) 0.33258(12) 0.34650(8) 0.0297(5) Uani 1 1 d . .
C17 C 0.21961(13) 0.36193(13) 0.33134(9) 0.0306(5) Uani 1 1 d . .
H17 H 0.2554 0.3718 0.3558 0.037 Uiso 1 1 calc R U
C18 C 0.23469(12) 0.37722(11) 0.28146(8) 0.0262(5) Uani 1 1 d . .
C19 C 0.05224(12) 0.32817(14) 0.22332(9) 0.0321(5) Uani 1 1 d . .
H19A H 0.0615 0.3608 0.1939 0.048 Uiso 1 1 calc R U
H19B H 0.0072 0.3446 0.2391 0.048 Uiso 1 1 calc R U
H19C H 0.0485 0.2733 0.2131 0.048 Uiso 1 1 calc R U
C20 C 0.13842(16) 0.31585(16) 0.40082(9) 0.0425(6) Uani 1 1 d . .
H20A H 0.0894 0.3323 0.4090 0.064 Uiso 1 1 calc R U
H20B H 0.1725 0.3448 0.4217 0.064 Uiso 1 1 calc R U
H20C H 0.1435 0.2596 0.4071 0.064 Uiso 1 1 calc R U
C21 C 0.30705(13) 0.40667(13) 0.26528(9) 0.0337(5) Uani 1 1 d . .
H21A H 0.3392 0.4088 0.2942 0.051 Uiso 1 1 calc R U
H21B H 0.3020 0.4592 0.2510 0.051 Uiso 1 1 calc R U
H21C H 0.3271 0.3713 0.2401 0.051 Uiso 1 1 calc R U
C22 C 0.28447(11) 0.17444(11) 0.13630(8) 0.0207(4) Uani 1 1 d . .
H22 H 0.2737(12) 0.1611(14) 0.1035(9) 0.029(6) Uiso 1 1 d . .
C23 C 0.35734(11) 0.15736(11) 0.15188(7) 0.0204(4) Uani 1 1 d . .
C24 C 0.41021(11) 0.13416(11) 0.11801(8) 0.0218(4) Uani 1 1 d . .
H24 H 0.3983 0.1265 0.0839 0.026 Uiso 1 1 calc R U
C25 C 0.48005(11) 0.12232(11) 0.13407(8) 0.0226(4) Uani 1 1 d . .
C26 C 0.49819(12) 0.13140(12) 0.18405(8) 0.0261(5) Uani 1 1 d . .
H26 H 0.5460 0.1221 0.1948 0.031 Uiso 1 1 calc R U
C27 C 0.44610(12) 0.15414(12) 0.21837(8) 0.0255(5) Uani 1 1 d . .
H27 H 0.4581 0.1601 0.2527 0.031 Uiso 1 1 calc R U
C28 C 0.37667(11) 0.16808(11) 0.20216(8) 0.0208(4) Uani 1 1 d . .
C29 C 0.47206(14) -0.03529(15) 0.06809(10) 0.0419(6) Uani 1 1 d . .
H29A H 0.4790 -0.0899 0.0581 0.063 Uiso 1 1 calc R U
H29B H 0.4560 -0.0047 0.0392 0.063 Uiso 1 1 calc R U
H29C H 0.4358 -0.0326 0.0945 0.063 Uiso 1 1 calc R U
C30 C 0.56767(16) -0.04370(15) 0.13096(10) 0.0450(7) Uani 1 1 d . .
H30A H 0.5341 -0.0369 0.1588 0.068 Uiso 1 1 calc R U
H30B H 0.6144 -0.0216 0.1400 0.068 Uiso 1 1 calc R U
H30C H 0.5731 -0.0996 0.1237 0.068 Uiso 1 1 calc R U
C31 C 0.31642(13) 0.18052(13) 0.28546(8) 0.0292(5) Uani 1 1 d . .
H31 H 0.2679 0.1988 0.2963 0.035 Uiso 1 1 calc R U
C32 C 0.31863(14) 0.09359(14) 0.29531(9) 0.0360(6) Uani 1 1 d . .
H32A H 0.2801 0.0678 0.2766 0.054 Uiso 1 1 calc R U
H32B H 0.3122 0.0839 0.3311 0.054 Uiso 1 1 calc R U
H32C H 0.3651 0.0726 0.2846 0.054 Uiso 1 1 calc R U
C33 C 0.37057(15) 0.22724(16) 0.31564(9) 0.0385(6) Uani 1 1 d . .
H33A H 0.4144 0.1964 0.3199 0.058 Uiso 1 1 calc R U
H33B H 0.3502 0.2396 0.3485 0.058 Uiso 1 1 calc R U
H33C H 0.3820 0.2759 0.2980 0.058 Uiso 1 1 calc R U
C34 C 0.08957(11) 0.08769(11) 0.19195(8) 0.0229(5) Uani 1 1 d . .
C35 C 0.04665(12) 0.02529(12) 0.20725(9) 0.0292(5) Uani 1 1 d . .
H35 H 0.0565 -0.0001 0.2381 0.035 Uiso 1 1 calc R U
C36 C -0.00981(13) -0.00008(13) 0.17836(10) 0.0348(6) Uani 1 1 d . .
H36 H -0.0392 -0.0419 0.1895 0.042 Uiso 1 1 calc R U
C37 C -0.02361(13) 0.03575(13) 0.13274(10) 0.0369(6) Uani 1 1 d . .
H37 H -0.0616 0.0172 0.1123 0.044 Uiso 1 1 calc R U
C38 C 0.01784(12) 0.09859(13) 0.11696(9) 0.0308(5) Uani 1 1 d . .
H38 H 0.0076 0.1234 0.0860 0.037 Uiso 1 1 calc R U
C39 C 0.07470(11) 0.12554(11) 0.14646(8) 0.0230(4) Uani 1 1 d . .
C1S C 0.23375(17) 0.53163(16) 0.44752(11) 0.0508(7) Uani 1 1 d . .
H1S H 0.2504 0.5656 0.4219 0.061 Uiso 1 1 calc R U
C2S C 0.27823(15) 0.47505(16) 0.46656(10) 0.0426(6) Uani 1 1 d . .
H2S H 0.3259 0.4698 0.4544 0.051 Uiso 1 1 calc R U
C3S C 0.25336(16) 0.42619(15) 0.50313(9) 0.0417(6) Uani 1 1 d . .
H3S H 0.2842 0.3870 0.5163 0.050 Uiso 1 1 calc R U
C4S C 0.18545(17) 0.43265(17) 0.52088(10) 0.0487(7) Uani 1 1 d . .
H4S H 0.1688 0.3981 0.5461 0.058 Uiso 1 1 calc R U
C5S C 0.14063(16) 0.48975(18) 0.50200(12) 0.0548(8) Uani 1 1 d . .
H5S H 0.0930 0.4948 0.5143 0.066 Uiso 1 1 calc R U
C6S C 0.16510(18) 0.53916(16) 0.46546(13) 0.0577(9) Uani 1 1 d . .
H6S H 0.1345 0.5787 0.4525 0.069 Uiso 1 1 calc R U

loop_
_atom_site_aniso_label
_atom_site_aniso_U_11
_atom_site_aniso_U_22
_atom_site_aniso_U_33
_atom_site_aniso_U_23
_atom_site_aniso_U_13
_atom_site_aniso_U_12
Ru1 0.01753(10) 0.01387(9) 0.02176(10) -0.00005(6) 0.00012(6) -0.00042(5)
S1 0.0214(3) 0.0183(2) 0.0274(3) 0.00253(19) 0.0031(2) 0.00002(19)
S2 0.0208(3) 0.0220(2) 0.0261(3) 0.00115(19) -0.0024(2) -0.0021(2)
S3 0.0212(3) 0.0305(3) 0.0276(3) 0.0020(2) 0.0040(2) 0.0020(2)
O1 0.0222(8) 0.0235(7) 0.0214(7) -0.0027(6) -0.0004(6) 0.0026(6)
O2 0.0332(9) 0.0475(10) 0.0277(8) 0.0087(7) 0.0070(7) 0.0082(8)
O3 0.0216(9) 0.0448(9) 0.0428(10) -0.0045(8) 0.0025(7) 0.0001(7)
N1 0.0282(10) 0.0142(8) 0.0274(9) 0.0011(7) -0.0020(8) 0.0012(7)
N2 0.0267(10) 0.0171(8) 0.0279(9) 0.0039(7) -0.0015(8) -0.0024(7)
N3 0.0302(11) 0.0300(10) 0.0319(10) -0.0018(8) 0.0045(8) 0.0041(8)
C1 0.0175(11) 0.0194(10) 0.0241(11) 0.0004(8) -0.0051(8) -0.0023(8)
C2 0.0354(14) 0.0179(10) 0.0388(13) 0.0053(9) -0.0020(10) -0.0016(9)
C3 0.0366(14) 0.0147(10) 0.0333(12) 0.0024(8) -0.0057(10) 0.0015(9)
C4 0.0269(12) 0.0197(10) 0.0277(12) 0.0066(9) 0.0020(9) -0.0034(8)
C5 0.0267(12) 0.0219(10) 0.0321(12) 0.0078(9) -0.0015(10) -0.0047(9)
C6 0.0263(13) 0.0302(12) 0.0379(13) 0.0117(10) 0.0033(10) -0.0005(9)
C7 0.0423(15) 0.0296(12) 0.0297(12) 0.0104(10) 0.0057(11) 0.0014(11)
C8 0.0403(15) 0.0319(12) 0.0245(12) 0.0053(10) -0.0025(10) -0.0042(10)
C9 0.0302(12) 0.0252(10) 0.0260(11) 0.0087(9) -0.0029(10) -0.0040(10)
C10 0.0261(13) 0.0332(12) 0.0429(14) 0.0010(10) -0.0048(11) -0.0046(10)
C11 0.0537(18) 0.0539(16) 0.0349(14) 0.0049(12) 0.0100(13) 0.0106(14)
C12 0.0299(14) 0.0412(13) 0.0319(13) 0.0066(11) -0.0056(10) -0.0036(11)
C13 0.0289(12) 0.0105(8) 0.0281(11) -0.0012(8) -0.0018(9) 0.0033(8)
C14 0.0277(12) 0.0144(9) 0.0304(12) -0.0031(8) -0.0026(9) 0.0057(8)
C15 0.0284(13) 0.0189(10) 0.0326(12) -0.0025(9) 0.0023(10) 0.0037(9)
C16 0.0404(14) 0.0217(10) 0.0269(12) 0.0002(9) -0.0015(10) 0.0043(10)
C17 0.0397(15) 0.0216(11) 0.0303(12) -0.0029(9) -0.0110(10) 0.0000(10)
C18 0.0307(13) 0.0151(9) 0.0327(12) 0.0005(9) -0.0052(10) -0.0002(9)
C19 0.0242(13) 0.0377(12) 0.0343(13) -0.0024(10) -0.0026(10) 0.0016(10)
C20 0.0509(17) 0.0457(14) 0.0310(13) 0.0032(11) -0.0013(12) -0.0018(13)
C21 0.0351(14) 0.0262(11) 0.0399(14) 0.0028(10) -0.0084(11) -0.0058(10)
C22 0.0231(12) 0.0172(9) 0.0217(11) -0.0001(8) -0.0006(9) -0.0031(8)
C23 0.0220(11) 0.0150(9) 0.0243(11) 0.0015(8) 0.0007(9) -0.0013(8)
C24 0.0236(12) 0.0194(9) 0.0224(10) 0.0020(8) -0.0014(9) -0.0008(8)
C25 0.0200(11) 0.0213(10) 0.0264(11) 0.0020(8) 0.0024(9) 0.0005(8)
C26 0.0218(12) 0.0266(11) 0.0300(12) 0.0006(9) -0.0025(9) 0.0024(9)
C27 0.0270(12) 0.0262(10) 0.0233(11) -0.0019(9) -0.0030(9) 0.0011(9)
C28 0.0227(12) 0.0167(9) 0.0232(11) -0.0005(8) 0.0016(9) -0.0005(8)
C29 0.0361(15) 0.0410(14) 0.0485(15) -0.0164(12) 0.0140(12) -0.0047(11)
C30 0.0597(19) 0.0343(13) 0.0411(15) 0.0068(11) 0.0063(13) 0.0122(13)
C31 0.0330(14) 0.0353(12) 0.0193(11) -0.0021(9) 0.0028(9) 0.0004(10)
C32 0.0363(14) 0.0401(13) 0.0315(13) 0.0107(11) -0.0030(11) 0.0009(11)
C33 0.0392(16) 0.0441(14) 0.0321(13) -0.0091(11) -0.0074(11) 0.0070(12)
C34 0.0182(11) 0.0157(9) 0.0347(12) -0.0045(8) 0.0058(9) 0.0014(8)
C35 0.0252(12) 0.0175(10) 0.0450(14) -0.0005(9) 0.0085(10) 0.0032(9)
C36 0.0239(13) 0.0182(10) 0.0622(17) -0.0057(10) 0.0086(11) -0.0020(9)
C37 0.0218(13) 0.0288(12) 0.0599(17) -0.0153(11) -0.0024(11) -0.0041(10)
C38 0.0208(12) 0.0293(11) 0.0422(14) -0.0073(10) -0.0021(10) 0.0002(9)
C39 0.0168(11) 0.0197(10) 0.0325(12) -0.0062(9) 0.0032(9) 0.0011(8)
C1S 0.063(2) 0.0382(14) 0.0509(17) 0.0060(13) -0.0097(15) -0.0153(14)
C2S 0.0422(16) 0.0444(15) 0.0411(15) -0.0103(12) 0.0019(12) -0.0056(12)
C3S 0.0540(18) 0.0379(13) 0.0332(14) -0.0027(11) -0.0081(13) -0.0016(13)
C4S 0.063(2) 0.0514(16) 0.0319(14) -0.0031(12) 0.0007(13) -0.0154(15)
C5S 0.0406(17) 0.0587(18) 0.0652(19) -0.0315(16) -0.0002(15) -0.0061(14)
C6S 0.059(2) 0.0337(14) 0.080(2) -0.0121(15) -0.0289(18) 0.0056(14)

loop_
_atom_type_symbol
_atom_type_description
_atom_type_scat_dispersion_real
_atom_type_scat_dispersion_imag
_atom_type_scat_source
C C 0.0181 0.0091 'International Tables Vol C Tables 4.2.6.8 and 6.1.1.4'
H H 0.0000 0.0000 'International Tables Vol C Tables 4.2.6.8 and 6.1.1.4'
N N 0.0311 0.0180 'International Tables Vol C Tables 4.2.6.8 and 6.1.1.4'
O O 0.0492 0.0322 'International Tables Vol C Tables 4.2.6.8 and 6.1.1.4'
S S 0.3331 0.5567 'International Tables Vol C Tables 4.2.6.8 and 6.1.1.4'
Ru Ru 0.0552 3.2960 'International Tables Vol C Tables 4.2.6.8 and 6.1.1.4'

loop_
_geom_angle_atom_site_label_1
_geom_angle_atom_site_label_2
_geom_angle_atom_site_label_3
_geom_angle
C22 Ru1 C1 98.63(9)
C22 Ru1 S2 93.64(7)
C1 Ru1 S2 86.08(6)
C22 Ru1 S1 115.57(6)
C1 Ru1 S1 145.57(6)
S2 Ru1 S1 87.776(19)
C22 Ru1 O1 78.52(8)
C1 Ru1 O1 101.70(6)
S2 Ru1 O1 169.62(4)
S1 Ru1 O1 89.51(4)
C34 S1 Ru1 105.39(7)
C39 S2 Ru1 105.48(7)
O3 S3 O2 120.35(10)
O3 S3 N3 106.66(10)
O2 S3 N3 106.41(10)
O3 S3 C25 108.58(10)
O2 S3 C25 107.59(10)
N3 S3 C25 106.47(10)
C28 O1 C31 121.84(16)
C28 O1 Ru1 109.38(11)
C31 O1 Ru1 121.92(12)
C1 N1 C13 123.05(16)
C1 N1 C3 113.45(17)
C13 N1 C3 122.81(16)
C1 N2 C4 126.44(17)
C1 N2 C2 112.39(17)
C4 N2 C2 120.46(17)
C29 N3 C30 113.8(2)
C29 N3 S3 115.75(16)
C30 N3 S3 114.22(16)
N1 C1 N2 108.46(17)
N1 C1 Ru1 118.47(15)
N2 C1 Ru1 132.48(15)
N2 C2 C3 102.98(17)
N2 C2 H2A 111.2
C3 C2 H2A 111.2
N2 C2 H2B 111.2
C3 C2 H2B 111.2
H2A C2 H2B 109.1
N1 C3 C2 102.10(17)
N1 C3 H3A 111.3
C2 C3 H3A 111.3
N1 C3 H3B 111.3
C2 C3 H3B 111.3
H3A C3 H3B 109.2
C9 C4 C5 121.4(2)
C9 C4 N2 120.0(2)
C5 C4 N2 118.59(19)
C6 C5 C4 118.3(2)
C6 C5 C10 120.6(2)
C4 C5 C10 121.1(2)
C7 C6 C5 121.7(2)
C7 C6 H6 119.1
C5 C6 H6 119.1
C8 C7 C6 118.3(2)
C8 C7 C11 121.2(2)
C6 C7 C11 120.5(2)
C7 C8 C9 122.5(2)
C7 C8 H8 118.8
C9 C8 H8 118.8
C8 C9 C4 117.7(2)
C8 C9 C12 120.1(2)
C4 C9 C12 122.2(2)
C5 C10 H10A 109.5
C5 C10 H10B 109.5
H10A C10 H10B 109.5
C5 C10 H10C 109.5
H10A C10 H10C 109.5
H10B C10 H10C 109.5
C7 C11 H11A 109.5
C7 C11 H11B 109.5
H11A C11 H11B 109.5
C7 C11 H11C 109.5
H11A C11 H11C 109.5
H11B C11 H11C 109.5
C9 C12 H12A 109.5
C9 C12 H12B 109.5
H12A C12 H12B 109.5
C9 C12 H12C 109.5
H12A C12 H12C 109.5
H12B C12 H12C 109.5
C14 C13 C18 121.7(2)
C14 C13 N1 120.79(19)
C18 C13 N1 117.48(19)
C13 C14 C15 117.7(2)
C13 C14 C19 122.59(19)
C15 C14 C19 119.7(2)
C16 C15 C14 122.4(2)
C16 C15 H15 118.8
C14 C15 H15 118.8
C15 C16 C17 118.2(2)
C15 C16 C20 120.9(2)
C17 C16 C20 121.0(2)
C18 C17 C16 121.8(2)
C18 C17 H17 119.1
C16 C17 H17 119.1
C17 C18 C13 118.1(2)
C17 C18 C21 121.4(2)
C13 C18 C21 120.4(2)
C14 C19 H19A 109.5
C14 C19 H19B 109.5
H19A C19 H19B 109.5
C14 C19 H19C 109.5
H19A C19 H19C 109.5
H19B C19 H19C 109.5
C16 C20 H20A 109.5
C16 C20 H20B 109.5
H20A C20 H20B 109.5
C16 C20 H20C 109.5
H20A C20 H20C 109.5
H20B C20 H20C 109.5
C18 C21 H21A 109.5
C18 C21 H21B 109.5
H21A C21 H21B 109.5
C18 C21 H21C 109.5
H21A C21 H21C 109.5
H21B C21 H21C 109.5
C23 C22 Ru1 119.81(16)
C23 C22 H22 115.1(14)
Ru1 C22 H22 124.9(14)
C24 C23 C28 118.55(19)
C24 C23 C22 122.08(19)
C28 C23 C22 119.30(19)
C25 C24 C23 120.18(19)
C25 C24 H24 119.9
C23 C24 H24 119.9
C24 C25 C26 120.8(2)
C24 C25 S3 118.25(16)
C26 C25 S3 120.96(17)
C25 C26 C27 119.8(2)
C25 C26 H26 120.1
C27 C26 H26 120.1
C28 C27 C26 119.5(2)
C28 C27 H27 120.2
C26 C27 H27 120.2
O1 C28 C27 125.81(19)
O1 C28 C23 112.97(18)
C27 C28 C23 121.14(19)
N3 C29 H29A 109.5
N3 C29 H29B 109.5
H29A C29 H29B 109.5
N3 C29 H29C 109.5
H29A C29 H29C 109.5
H29B C29 H29C 109.5
N3 C30 H30A 109.5
N3 C30 H30B 109.5
H30A C30 H30B 109.5
N3 C30 H30C 109.5
H30A C30 H30C 109.5
H30B C30 H30C 109.5
O1 C31 C32 110.73(17)
O1 C31 C33 112.46(19)
C32 C31 C33 114.0(2)
O1 C31 H31 106.4
C32 C31 H31 106.4
C33 C31 H31 106.4
C31 C32 H32A 109.5
C31 C32 H32B 109.5
H32A C32 H32B 109.5
C31 C32 H32C 109.5
H32A C32 H32C 109.5
H32B C32 H32C 109.5
C31 C33 H33A 109.5
C31 C33 H33B 109.5
H33A C33 H33B 109.5
C31 C33 H33C 109.5
H33A C33 H33C 109.5
H33B C33 H33C 109.5
C35 C34 C39 119.5(2)
C35 C34 S1 120.82(18)
C39 C34 S1 119.65(15)
C36 C35 C34 121.0(2)
C36 C35 H35 119.5
C34 C35 H35 119.5
C35 C36 C37 119.8(2)
C35 C36 H36 120.1
C37 C36 H36 120.1
C38 C37 C36 120.3(2)
C38 C37 H37 119.8
C36 C37 H37 119.8
C37 C38 C39 120.3(2)
C37 C38 H38 119.9
C39 C38 H38 119.9
C38 C39 C34 119.10(19)
C38 C39 S2 120.42(17)
C34 C39 S2 120.48(16)
C2S C1S C6S 120.0(3)
C2S C1S H1S 120.0
C6S C1S H1S 120.0
C3S C2S C1S 119.4(3)
C3S C2S H2S 120.3
C1S C2S H2S 120.3
C4S C3S C2S 121.2(3)
C4S C3S H3S 119.4
C2S C3S H3S 119.4
C3S C4S C5S 119.6(3)
C3S C4S H4S 120.2
C5S C4S H4S 120.2
C6S C5S C4S 119.7(3)
C6S C5S H5S 120.1
C4S C5S H5S 120.1
C5S C6S C1S 120.1(3)
C5S C6S H6S 119.9
C1S C6S H6S 119.9

loop_
_geom_bond_atom_site_label_1
_geom_bond_atom_site_label_2
_geom_bond_distance
Ru1 C22 1.827(2)
Ru1 C1 2.057(2)
Ru1 S2 2.2759(5)
Ru1 S1 2.2952(5)
Ru1 O1 2.3216(14)
S1 C34 1.759(2)
S2 C39 1.758(2)
S3 O3 1.4252(17)
S3 O2 1.4268(16)
S3 N3 1.6454(19)
S3 C25 1.765(2)
O1 C28 1.378(2)
O1 C31 1.488(2)
N1 C1 1.342(3)
N1 C13 1.440(3)
N1 C3 1.478(3)
N2 C1 1.343(3)
N2 C4 1.431(3)
N2 C2 1.484(3)
N3 C29 1.464(3)
N3 C30 1.466(3)
C2 C3 1.527(3)
C2 H2A 0.9900
C2 H2B 0.9900
C3 H3A 0.9900
C3 H3B 0.9900
C4 C9 1.397(3)
C4 C5 1.403(3)
C5 C6 1.388(3)
C5 C10 1.503(3)
C6 C7 1.387(3)
C6 H6 0.9500
C7 C8 1.385(4)
C7 C11 1.515(3)
C8 C9 1.390(3)
C8 H8 0.9500
C9 C12 1.506(3)
C10 H10A 0.9800
C10 H10B 0.9800
C10 H10C 0.9800
C11 H11A 0.9800
C11 H11B 0.9800
C11 H11C 0.9800
C12 H12A 0.9800
C12 H12B 0.9800
C12 H12C 0.9800
C13 C14 1.391(3)
C13 C18 1.401(3)
C14 C15 1.395(3)
C14 C19 1.507(3)
C15 C16 1.385(3)
C15 H15 0.9500
C16 C17 1.391(3)
C16 C20 1.509(3)
C17 C18 1.390(3)
C17 H17 0.9500
C18 C21 1.503(3)
C19 H19A 0.9800
C19 H19B 0.9800
C19 H19C 0.9800
C20 H20A 0.9800
C20 H20B 0.9800
C20 H20C 0.9800
C21 H21A 0.9800
C21 H21B 0.9800
C21 H21C 0.9800
C22 C23 1.451(3)
C22 H22 0.93(2)
C23 C24 1.397(3)
C23 C28 1.405(3)
C24 C25 1.386(3)
C24 H24 0.9500
C25 C26 1.389(3)
C26 C27 1.392(3)
C26 H26 0.9500
C27 C28 1.386(3)
C27 H27 0.9500
C29 H29A 0.9800
C29 H29B 0.9800
C29 H29C 0.9800
C30 H30A 0.9800
C30 H30B 0.9800
C30 H30C 0.9800
C31 C32 1.510(3)
C31 C33 1.520(3)
C31 H31 1.0000
C32 H32A 0.9800
C32 H32B 0.9800
C32 H32C 0.9800
C33 H33A 0.9800
C33 H33B 0.9800
C33 H33C 0.9800
C34 C35 1.395(3)
C34 C39 1.407(3)
C35 C36 1.376(3)
C35 H35 0.9500
C36 C37 1.390(4)
C36 H36 0.9500
C37 C38 1.389(3)
C37 H37 0.9500
C38 C39 1.400(3)
C38 H38 0.9500
C1S C2S 1.372(4)
C1S C6S 1.373(4)
C1S H1S 0.9500
C2S C3S 1.368(4)
C2S H2S 0.9500
C3S C4S 1.357(4)
C3S H3S 0.9500
C4S C5S 1.380(4)
C4S H4S 0.9500
C5S C6S 1.371(5)
C5S H5S 0.9500
C6S H6S 0.9500

loop_
_geom_torsion_atom_site_label_1
_geom_torsion_atom_site_label_2
_geom_torsion_atom_site_label_3
_geom_torsion_atom_site_label_4
_geom_torsion
O3 S3 N3 C29 179.98(16)
O2 S3 N3 C29 -50.38(19)
C25 S3 N3 C29 64.18(18)
O3 S3 N3 C30 44.81(19)
O2 S3 N3 C30 174.46(17)
C25 S3 N3 C30 -70.99(19)
C13 N1 C1 N2 -169.13(18)
C3 N1 C1 N2 1.5(2)
C13 N1 C1 Ru1 18.6(3)
C3 N1 C1 Ru1 -170.76(15)
C4 N2 C1 N1 174.17(19)
C2 N2 C1 N1 3.9(2)
C4 N2 C1 Ru1 -15.0(3)
C2 N2 C1 Ru1 174.75(16)
C1 N2 C2 C3 -7.4(2)
C4 N2 C2 C3 -178.29(18)
C1 N1 C3 C2 -5.9(2)
C13 N1 C3 C2 164.76(19)
N2 C2 C3 N1 7.4(2)
C1 N2 C4 C9 102.4(2)
C2 N2 C4 C9 -88.1(2)
C1 N2 C4 C5 -79.4(3)
C2 N2 C4 C5 90.1(2)
C9 C4 C5 C6 -3.9(3)
N2 C4 C5 C6 177.95(18)
C9 C4 C5 C10 176.85(19)
N2 C4 C5 C10 -1.3(3)
C4 C5 C6 C7 0.5(3)
C10 C5 C6 C7 179.7(2)
C5 C6 C7 C8 2.2(3)
C5 C6 C7 C11 -177.9(2)
C6 C7 C8 C9 -1.7(3)
C11 C7 C8 C9 178.5(2)
C7 C8 C9 C4 -1.6(3)
C7 C8 C9 C12 176.3(2)
C5 C4 C9 C8 4.4(3)
N2 C4 C9 C8 -177.48(18)
C5 C4 C9 C12 -173.4(2)
N2 C4 C9 C12 4.8(3)
C1 N1 C13 C14 -92.7(2)
C3 N1 C13 C14 97.5(2)
C1 N1 C13 C18 89.2(2)
C3 N1 C13 C18 -80.6(3)
C18 C13 C14 C15 -3.1(3)
N1 C13 C14 C15 178.83(17)
C18 C13 C14 C19 175.23(19)
N1 C13 C14 C19 -2.8(3)
C13 C14 C15 C16 3.3(3)
C19 C14 C15 C16 -175.1(2)
C14 C15 C16 C17 -1.2(3)
C14 C15 C16 C20 178.0(2)
C15 C16 C17 C18 -1.2(3)
C20 C16 C17 C18 179.6(2)
C16 C17 C18 C13 1.4(3)
C16 C17 C18 C21 -178.2(2)
C14 C13 C18 C17 0.9(3)
N1 C13 C18 C17 178.98(18)
C14 C13 C18 C21 -179.59(18)
N1 C13 C18 C21 -1.5(3)
C1 Ru1 C22 C23 99.43(16)
S2 Ru1 C22 C23 -174.00(15)
S1 Ru1 C22 C23 -84.72(16)
O1 Ru1 C22 C23 -0.86(14)
Ru1 C22 C23 C24 -174.98(15)
Ru1 C22 C23 C28 1.8(2)
C28 C23 C24 C25 -0.1(3)
C22 C23 C24 C25 176.66(18)
C23 C24 C25 C26 1.6(3)
C23 C24 C25 S3 179.74(15)
O3 S3 C25 C24 159.15(16)
O2 S3 C25 C24 27.41(19)
N3 S3 C25 C24 -86.34(17)
O3 S3 C25 C26 -22.7(2)
O2 S3 C25 C26 -154.42(17)
N3 S3 C25 C26 91.82(19)
C24 C25 C26 C27 -1.3(3)
S3 C25 C26 C27 -179.39(16)
C25 C26 C27 C28 -0.5(3)
C31 O1 C28 C27 -31.0(3)
Ru1 O1 C28 C27 177.56(17)
C31 O1 C28 C23 152.35(17)
Ru1 O1 C28 C23 0.93(19)
C26 C27 C28 O1 -174.42(18)
C26 C27 C28 C23 2.0(3)
C24 C23 C28 O1 175.17(16)
C22 C23 C28 O1 -1.7(3)
C24 C23 C28 C27 -1.6(3)
C22 C23 C28 C27 -178.52(18)
C28 O1 C31 C32 -54.6(3)
Ru1 O1 C31 C32 93.3(2)
C28 O1 C31 C33 74.2(2)
Ru1 O1 C31 C33 -137.91(16)
Ru1 S1 C34 C35 173.61(15)
Ru1 S1 C34 C39 -6.35(17)
C39 C34 C35 C36 0.4(3)
S1 C34 C35 C36 -179.61(17)
C34 C35 C36 C37 1.3(3)
C35 C36 C37 C38 -2.1(3)
C36 C37 C38 C39 1.1(3)
C37 C38 C39 C34 0.6(3)
C37 C38 C39 S2 -178.88(17)
C35 C34 C39 C38 -1.3(3)
S1 C34 C39 C38 178.65(16)
C35 C34 C39 S2 178.16(16)
S1 C34 C39 S2 -1.9(2)
Ru1 S2 C39 C38 -171.41(16)
Ru1 S2 C39 C34 9.12(18)
C6S C1S C2S C3S 0.5(4)
C1S C2S C3S C4S 0.1(4)
C2S C3S C4S C5S -0.4(4)
C3S C4S C5S C6S 0.2(4)
C4S C5S C6S C1S 0.3(4)
C2S C1S C6S C5S -0.7(4)
